data_1539473
loop_
_publ_author_name
'Ageev, N.V.'
'Samsonov, V.P.'

_publ_section_title
;
 An X-ray study of the crystal structures of titanium silicides and
 germanides
;
_journal_name_full 'Zhurnal Neorganicheskoi Khimii'
_journal_page_first 1590
_journal_page_last 1593
_journal_volume 4
_journal_year 1959
_chemical_formula_sum 'Si Ti'
_chemical_name_systematic 'Ti Si'
_space_group_IT_number 25
_symmetry_space_group_name_Hall 'P 2 -2'
_symmetry_space_group_name_H-M 'P m m 2'
_cell_angle_alpha 90
_cell_angle_beta 90
_cell_angle_gamma 90
_cell_formula_units_Z 4
_cell_length_a 3.618
_cell_length_b 6.492
_cell_length_c 4.973
_cell_volume 116.806
_citation_journal_id_ASTM ZNOKAQ
_cod_data_source_file Ageev_ZNOKAQ_1959_11.cif
_cod_data_source_block Si1Ti1
_cod_original_cell_volume 116.8061
_cod_original_formula_sum 'Si1 Ti1'
_cod_database_code 1539473

loop_
_symmetry_equiv_pos_as_xyz
x,y,z
-x,-y,z
-x,y,z
x,-y,z

loop_
_atom_site_label
_atom_site_type_symbol
_atom_site_fract_x
_atom_site_fract_y
_atom_site_fract_z
_atom_site_occupancy
_atom_site_U_iso_or_equiv
Ti2 Ti+4 0 0.5 0 1 0.0
Ti4 Ti+4 0.5 0.5 0.5 1 0.0
Si1 Si-4 0 0.766 0.625 1 0.0
Si2 Si-4 0.5 0.288 0.078 1 0.0
Ti3 Ti+4 0.5 0 0.5 1 0.0
Ti1 Ti+4 0 0 0 1 0.0
